data_7000069
loop_
_publ_author_name
'Mu\~noz-Hern\'andez, Miguel-Angel'
'Montiel-Palma, Virginia'
'Huitr\'on-Rattinger, Estefan\'ia'
'Cort\'es-Llamas, Sara'
'Tiempos-Flores, Norma'
'Grevy, Jean-Michel'
'Silvestru, Cristian'
'Power, Philip'

_publ_section_title
;
 Dichloro and alkylchloro gallium derivatives of
 dichalcogenoimidodiphosphinate ligands: isolation of a spirogallium
 cation.
;
_journal_issue 1
_journal_name_full 'Dalton transactions (Cambridge, England : 2003)'
_journal_page_first 193
_journal_page_last 199
_journal_paper_doi 10.1039/b412874e
_journal_year 2005
_chemical_formula_sum 'C25 H23 Cl Ga N P2 S2'
_chemical_formula_weight 568.67
_chemical_name_common 'Compound 7'
_chemical_name_systematic
;
?
;
_space_group_IT_number 61
_symmetry_cell_setting orthorhombic
_symmetry_space_group_name_Hall '-P 2ac 2ab'
_symmetry_space_group_name_H-M 'P b c a'
_atom_sites_solution_hydrogens geom
_atom_sites_solution_primary direct
_atom_sites_solution_secondary difmap
_audit_creation_method SHELXL-97
_cell_angle_alpha 90.00
_cell_angle_beta 90.00
_cell_angle_gamma 90.00
_cell_formula_units_Z 8
_cell_length_a 15.2636(18)
_cell_length_b 17.995(2)
_cell_length_c 18.335(2)
_cell_measurement_temperature 100(2)
_cell_volume 5036.0(10)
_computing_cell_refinement 'Bruker SMART'
_computing_data_collection 'Bruker SMART'
_computing_data_reduction 'Bruker SHELXTL'
_computing_molecular_graphics 'Bruker SHELXTL'
_computing_publication_material 'Bruker SHELXTL'
_computing_structure_refinement 'SHELXL-97 (Sheldrick, 1997)'
_computing_structure_solution 'SHELXS-97 (Sheldrick, 1990)'
_diffrn_ambient_temperature 100(2)
_diffrn_measured_fraction_theta_full 0.963
_diffrn_measured_fraction_theta_max 0.963
_diffrn_measurement_device_type 'CCD area detector'
_diffrn_measurement_method 'phi and omega scans'
_diffrn_radiation_monochromator graphite
_diffrn_radiation_source 'fine-focus sealed tube'
_diffrn_radiation_type MoK\a
_diffrn_radiation_wavelength 0.71073
_diffrn_reflns_av_R_equivalents 0.0271
_diffrn_reflns_av_sigmaI/netI 0.0262
_diffrn_reflns_limit_h_max 19
_diffrn_reflns_limit_h_min -19
_diffrn_reflns_limit_k_max 21
_diffrn_reflns_limit_k_min -19
_diffrn_reflns_limit_l_max 23
_diffrn_reflns_limit_l_min -6
_diffrn_reflns_number 21966
_diffrn_reflns_theta_full 27.05
_diffrn_reflns_theta_max 27.05
_diffrn_reflns_theta_min 2.07
_exptl_absorpt_coefficient_mu 1.507
_exptl_crystal_colour colorless
_exptl_crystal_density_diffrn 1.500
_exptl_crystal_density_method 'not measured'
_exptl_crystal_description rectangular
_exptl_crystal_F_000 2320
_exptl_crystal_size_max 0.27
_exptl_crystal_size_mid 0.18
_exptl_crystal_size_min 0.14
_refine_diff_density_max 0.823
_refine_diff_density_min -1.850
_refine_diff_density_rms 0.132
_refine_ls_extinction_method none
_refine_ls_goodness_of_fit_ref 1.107
_refine_ls_hydrogen_treatment mixed
_refine_ls_matrix_type full
_refine_ls_number_parameters 290
_refine_ls_number_reflns 5319
_refine_ls_number_restraints 0
_refine_ls_restrained_S_all 1.107
_refine_ls_R_factor_all 0.0566
_refine_ls_R_factor_gt 0.0514
_refine_ls_shift/su_max 0.000
_refine_ls_shift/su_mean 0.000
_refine_ls_structure_factor_coef Fsqd
_refine_ls_weighting_details 'calc w=1/[\s^2^(Fo^2^)+(0.0647P)^2^+21.7971P] where P=(Fo^2^+2Fc^2^)/3'
_refine_ls_weighting_scheme calc
_refine_ls_wR_factor_gt 0.1427
_refine_ls_wR_factor_ref 0.1458
_reflns_number_gt 4799
_reflns_number_total 5319
_reflns_threshold_expression >2sigma(I)
_cod_data_source_file b412874e.txt
_cod_data_source_block estef6m
_cod_depositor_comments
;
The following automatic conversions were performed:
'_symmetry_cell_setting' value 'Orthorhombic' changed to 'orthorhombic'
according to '/home/saulius/struct/CIF-dictionaries/cif_core.dic'
dictionary named 'cif_core.dic' version 2.4.1 from 2010-06-29.

Automatic conversion script
Id: cif_fix_enum 1527 2010-12-29 10:47:43Z saulius 
;
_cod_original_sg_symbol_H-M Pbca
_cod_database_code 7000069

loop_
_symmetry_equiv_pos_as_xyz
'x, y, z'
'-x+1/2, -y, z+1/2'
'-x, y+1/2, -z+1/2'
'x+1/2, -y+1/2, -z'
'-x, -y, -z'
'x-1/2, y, -z-1/2'
'x, -y-1/2, z-1/2'
'-x-1/2, y-1/2, z'

loop_
_atom_site_label
_atom_site_type_symbol
_atom_site_fract_x
_atom_site_fract_y
_atom_site_fract_z
_atom_site_U_iso_or_equiv
_atom_site_adp_type
_atom_site_occupancy
_atom_site_symmetry_multiplicity
_atom_site_calc_flag
_atom_site_refinement_flags
_atom_site_disorder_assembly
_atom_site_disorder_group
Ga1 Ga 0.88314(3) 0.08635(3) 0.33748(2) 0.01998(14) Uani 1 1 d . . .
P1 P 0.68504(6) 0.16313(5) 0.34776(5) 0.0143(2) Uani 1 1 d . . .
P2 P 0.68454(6) 0.00576(5) 0.36753(5) 0.0136(2) Uani 1 1 d . . .
S2 S 0.80211(6) -0.02484(5) 0.32586(5) 0.0175(2) Uani 1 1 d . . .
S1 S 0.79811(6) 0.17053(5) 0.40601(5) 0.0173(2) Uani 1 1 d . . .
N1 N 0.6453(2) 0.08222(18) 0.33788(17) 0.0175(7) Uani 1 1 d . . .
C7 C 0.7015(2) 0.2038(2) 0.2587(2) 0.0165(7) Uani 1 1 d . . .
C6 C 0.6215(3) 0.2940(2) 0.4096(2) 0.0218(8) Uani 1 1 d . . .
H6 H 0.6780 0.3143 0.4009 0.026 Uiso 1 1 calc R . .
C1 C 0.6046(2) 0.2202(2) 0.39288(19) 0.0166(7) Uani 1 1 d . . .
C25 C 0.9155(3) 0.1237(2) 0.2414(2) 0.0190(8) Uani 1 1 d . . .
H25A H 0.9431 0.1726 0.2465 0.029 Uiso 1 1 calc R . .
H25B H 0.8629 0.1280 0.2111 0.029 Uiso 1 1 calc R . .
H25C H 0.9568 0.0892 0.2185 0.029 Uiso 1 1 calc R . .
C19 C 0.6088(2) -0.0649(2) 0.3395(2) 0.0164(7) Uani 1 1 d . . .
C24 C 0.5928(2) -0.1276(2) 0.3822(2) 0.0216(8) Uani 1 1 d . . .
H24 H 0.6219 -0.1337 0.4276 0.026 Uiso 1 1 calc R . .
C13 C 0.6901(2) 0.0041(2) 0.46574(19) 0.0154(7) Uani 1 1 d . . .
C2 C 0.5220(3) 0.1906(2) 0.4063(2) 0.0217(8) Uani 1 1 d . . .
H2 H 0.5104 0.1400 0.3954 0.026 Uiso 1 1 calc R . .
C15 C 0.6188(3) 0.0283(3) 0.5803(2) 0.0315(10) Uani 1 1 d . . .
H15 H 0.5680 0.0424 0.6069 0.038 Uiso 1 1 calc R . .
C16 C 0.6946(3) 0.0104(3) 0.6172(2) 0.0294(10) Uani 1 1 d . . .
H16 H 0.6960 0.0121 0.6690 0.035 Uiso 1 1 calc R . .
C4 C 0.4733(3) 0.3089(2) 0.4517(2) 0.0245(9) Uani 1 1 d . . .
H4 H 0.4282 0.3394 0.4712 0.029 Uiso 1 1 calc R . .
C18 C 0.7659(3) -0.0137(3) 0.5035(2) 0.0264(9) Uani 1 1 d . . .
H18 H 0.8168 -0.0286 0.4775 0.032 Uiso 1 1 calc R . .
C8 C 0.7504(3) 0.2687(2) 0.2504(2) 0.0216(8) Uani 1 1 d . . .
H8 H 0.7777 0.2909 0.2915 0.026 Uiso 1 1 calc R . .
C12 C 0.6619(3) 0.1714(2) 0.1981(2) 0.0218(8) Uani 1 1 d . . .
H12 H 0.6284 0.1272 0.2034 0.026 Uiso 1 1 calc R . .
C21 C 0.5088(3) -0.1109(3) 0.2488(2) 0.0263(9) Uani 1 1 d . . .
H21 H 0.4802 -0.1054 0.2030 0.032 Uiso 1 1 calc R . .
C10 C 0.7188(3) 0.2689(3) 0.1220(2) 0.0283(10) Uani 1 1 d . . .
H10 H 0.7237 0.2916 0.0753 0.034 Uiso 1 1 calc R . .
C3 C 0.4568(3) 0.2350(3) 0.4357(2) 0.0256(9) Uani 1 1 d . . .
H3 H 0.4004 0.2146 0.4449 0.031 Uiso 1 1 calc R . .
C5 C 0.5560(3) 0.3382(2) 0.4393(2) 0.0239(8) Uani 1 1 d . . .
H5 H 0.5679 0.3886 0.4510 0.029 Uiso 1 1 calc R . .
C20 C 0.5670(3) -0.0568(2) 0.2726(2) 0.0213(8) Uani 1 1 d . . .
H20 H 0.5782 -0.0143 0.2433 0.026 Uiso 1 1 calc R . .
C11 C 0.6714(3) 0.2039(3) 0.1297(2) 0.0280(9) Uani 1 1 d . . .
H11 H 0.6453 0.1814 0.0882 0.034 Uiso 1 1 calc R . .
C9 C 0.7591(3) 0.3011(3) 0.1818(2) 0.0257(9) Uani 1 1 d . . .
H9 H 0.7927 0.3452 0.1761 0.031 Uiso 1 1 calc R . .
C23 C 0.5337(3) -0.1814(2) 0.3577(3) 0.0260(9) Uani 1 1 d . . .
H23 H 0.5220 -0.2239 0.3867 0.031 Uiso 1 1 calc R . .
C14 C 0.6162(3) 0.0257(3) 0.5052(2) 0.0255(9) Uani 1 1 d . . .
H14 H 0.5639 0.0388 0.4802 0.031 Uiso 1 1 calc R . .
C22 C 0.4924(3) -0.1726(2) 0.2912(2) 0.0258(9) Uani 1 1 d . . .
H22 H 0.4524 -0.2094 0.2746 0.031 Uiso 1 1 calc R . .
C17 C 0.7677(3) -0.0096(3) 0.5790(2) 0.0334(11) Uani 1 1 d . . .
H17 H 0.8202 -0.0210 0.6045 0.040 Uiso 1 1 calc R . .
Cl1 Cl 0.98897(10) 0.05545(9) 0.40615(8) 0.0512(4) Uani 1 1 d . . .

loop_
_atom_site_aniso_label
_atom_site_aniso_U_11
_atom_site_aniso_U_22
_atom_site_aniso_U_33
_atom_site_aniso_U_23
_atom_site_aniso_U_13
_atom_site_aniso_U_12
Ga1 0.0167(2) 0.0195(3) 0.0237(2) -0.00069(16) 0.00365(16) -0.00133(16)
P1 0.0149(4) 0.0133(5) 0.0148(4) 0.0001(3) -0.0026(3) 0.0006(3)
P2 0.0138(4) 0.0130(5) 0.0139(4) 0.0003(3) -0.0005(3) 0.0001(3)
S2 0.0159(4) 0.0175(5) 0.0189(4) -0.0025(3) 0.0034(3) -0.0007(3)
S1 0.0159(4) 0.0174(5) 0.0185(4) -0.0014(3) -0.0038(3) 0.0003(3)
N1 0.0183(15) 0.0148(18) 0.0194(16) -0.0001(12) -0.0060(12) -0.0001(12)
C7 0.0163(16) 0.018(2) 0.0152(17) 0.0000(14) -0.0006(13) 0.0034(14)
C6 0.0214(19) 0.020(2) 0.0241(19) -0.0003(15) 0.0014(15) -0.0009(15)
C1 0.0186(17) 0.016(2) 0.0151(16) 0.0014(13) -0.0021(13) 0.0034(14)
C25 0.0199(18) 0.019(2) 0.0181(17) 0.0044(14) 0.0054(14) -0.0002(15)
C19 0.0144(16) 0.015(2) 0.0201(18) -0.0052(14) 0.0034(14) -0.0016(14)
C24 0.0181(18) 0.020(2) 0.027(2) 0.0010(15) -0.0013(15) 0.0012(15)
C13 0.0172(17) 0.0135(19) 0.0155(16) -0.0004(13) -0.0007(13) -0.0007(14)
C2 0.0229(19) 0.019(2) 0.0235(19) -0.0016(15) -0.0012(15) -0.0014(15)
C15 0.031(2) 0.041(3) 0.023(2) -0.0018(18) 0.0087(17) 0.008(2)
C16 0.037(2) 0.036(3) 0.0154(18) 0.0015(17) 0.0000(17) -0.005(2)
C4 0.025(2) 0.027(2) 0.0214(19) -0.0008(16) 0.0033(16) 0.0054(17)
C18 0.021(2) 0.036(3) 0.0224(19) 0.0037(17) -0.0010(16) 0.0081(17)
C8 0.0215(18) 0.020(2) 0.0229(18) 0.0022(15) -0.0041(15) -0.0004(16)
C12 0.0238(19) 0.021(2) 0.0203(18) -0.0010(15) -0.0021(15) 0.0009(16)
C21 0.0220(19) 0.030(2) 0.027(2) -0.0074(17) -0.0047(16) -0.0017(17)
C10 0.028(2) 0.034(3) 0.023(2) 0.0101(17) 0.0045(17) 0.0042(18)
C3 0.0188(18) 0.032(3) 0.026(2) -0.0001(17) 0.0011(16) -0.0019(17)
C5 0.028(2) 0.019(2) 0.0240(19) -0.0045(15) 0.0022(16) 0.0016(16)
C20 0.0211(18) 0.022(2) 0.0208(18) -0.0004(15) -0.0010(15) -0.0007(16)
C11 0.032(2) 0.034(3) 0.0180(19) -0.0007(17) -0.0047(16) 0.0020(19)
C9 0.0234(19) 0.022(2) 0.031(2) 0.0060(17) 0.0027(17) -0.0021(17)
C23 0.0204(19) 0.019(2) 0.038(2) 0.0001(17) 0.0009(17) -0.0018(16)
C14 0.0196(19) 0.036(3) 0.0207(19) 0.0001(17) 0.0012(15) 0.0047(17)
C22 0.0171(18) 0.020(2) 0.040(2) -0.0087(17) -0.0023(17) -0.0029(15)
C17 0.029(2) 0.051(3) 0.021(2) 0.0087(19) -0.0066(17) 0.005(2)
Cl1 0.0431(7) 0.0577(10) 0.0528(8) -0.0029(7) -0.0086(6) 0.0022(6)

loop_
_atom_type_symbol
_atom_type_description
_atom_type_scat_dispersion_real
_atom_type_scat_dispersion_imag
_atom_type_scat_source
C C 0.0033 0.0016 'International Tables Vol C Tables 4.2.6.8 and 6.1.1.4'
H H 0.0000 0.0000 'International Tables Vol C Tables 4.2.6.8 and 6.1.1.4'
N N 0.0061 0.0033 'International Tables Vol C Tables 4.2.6.8 and 6.1.1.4'
P P 0.1023 0.0942 'International Tables Vol C Tables 4.2.6.8 and 6.1.1.4'
S S 0.1246 0.1234 'International Tables Vol C Tables 4.2.6.8 and 6.1.1.4'
Cl Cl 0.1484 0.1585 'International Tables Vol C Tables 4.2.6.8 and 6.1.1.4'
Ga Ga 0.2307 1.6083 'International Tables Vol C Tables 4.2.6.8 and 6.1.1.4'

loop_
_geom_angle_atom_site_label_1
_geom_angle_atom_site_label_2
_geom_angle_atom_site_label_3
_geom_angle
_geom_angle_site_symmetry_1
_geom_angle_site_symmetry_3
_geom_angle_publ_flag
C25 Ga1 Cl1 115.69(12) . . ?
C25 Ga1 S1 113.57(12) . . ?
Cl1 Ga1 S1 105.73(5) . . ?
C25 Ga1 S2 110.07(12) . . ?
Cl1 Ga1 S2 103.31(5) . . ?
S1 Ga1 S2 107.71(4) . . ?
N1 P1 C1 108.34(18) . . ?
N1 P1 C7 108.75(17) . . ?
C1 P1 C7 106.19(17) . . ?
N1 P1 S1 116.38(13) . . ?
C1 P1 S1 107.45(13) . . ?
C7 P1 S1 109.26(13) . . ?
N1 P2 C19 105.75(18) . . ?
N1 P2 C13 111.85(17) . . ?
C19 P2 C13 107.73(17) . . ?
N1 P2 S2 115.99(13) . . ?
C19 P2 S2 105.66(13) . . ?
C13 P2 S2 109.31(13) . . ?
P2 S2 Ga1 101.51(5) . . ?
P1 S1 Ga1 98.35(5) . . ?
P1 N1 P2 127.5(2) . . ?
C12 C7 C8 119.7(4) . . ?
C12 C7 P1 119.4(3) . . ?
C8 C7 P1 120.8(3) . . ?
C1 C6 C5 120.1(4) . . ?
C6 C1 C2 119.8(4) . . ?
C6 C1 P1 121.3(3) . . ?
C2 C1 P1 118.7(3) . . ?
C20 C19 C24 120.0(4) . . ?
C20 C19 P2 118.3(3) . . ?
C24 C19 P2 121.7(3) . . ?
C19 C24 C23 119.5(4) . . ?
C18 C13 C14 118.7(4) . . ?
C18 C13 P2 122.8(3) . . ?
C14 C13 P2 118.4(3) . . ?
C3 C2 C1 120.0(4) . . ?
C16 C15 C14 120.4(4) . . ?
C17 C16 C15 119.7(4) . . ?
C3 C4 C5 119.7(4) . . ?
C13 C18 C17 120.2(4) . . ?
C9 C8 C7 120.0(4) . . ?
C11 C12 C7 119.8(4) . . ?
C22 C21 C20 120.2(4) . . ?
C11 C10 C9 120.3(4) . . ?
C2 C3 C4 120.3(4) . . ?
C4 C5 C6 120.1(4) . . ?
C21 C20 C19 119.9(4) . . ?
C10 C11 C12 120.3(4) . . ?
C10 C9 C8 119.9(4) . . ?
C22 C23 C24 120.0(4) . . ?
C15 C14 C13 120.3(4) . . ?
C21 C22 C23 120.5(4) . . ?
C16 C17 C18 120.6(4) . . ?

loop_
_geom_bond_atom_site_label_1
_geom_bond_atom_site_label_2
_geom_bond_distance
_geom_bond_site_symmetry_2
_geom_bond_publ_flag
Ga1 C25 1.948(4) . ?
Ga1 Cl1 2.1222(15) . ?
Ga1 S1 2.3576(10) . ?
Ga1 S2 2.3618(11) . ?
P1 N1 1.588(3) . ?
P1 C1 1.802(4) . ?
P1 C7 1.807(4) . ?
P1 S1 2.0339(13) . ?
P2 N1 1.596(3) . ?
P2 C19 1.794(4) . ?
P2 C13 1.803(4) . ?
P2 S2 2.0266(13) . ?
C7 C12 1.393(5) . ?
C7 C8 1.394(6) . ?
C6 C1 1.387(6) . ?
C6 C5 1.389(6) . ?
C1 C2 1.390(5) . ?
C19 C20 1.389(5) . ?
C19 C24 1.394(6) . ?
C24 C23 1.397(6) . ?
C13 C18 1.386(5) . ?
C13 C14 1.395(5) . ?
C2 C3 1.386(6) . ?
C15 C16 1.378(6) . ?
C15 C14 1.379(6) . ?
C16 C17 1.366(6) . ?
C4 C3 1.386(6) . ?
C4 C5 1.387(6) . ?
C18 C17 1.388(6) . ?
C8 C9 1.392(6) . ?
C12 C11 1.390(6) . ?
C21 C22 1.379(6) . ?
C21 C20 1.388(6) . ?
C10 C11 1.382(7) . ?
C10 C9 1.385(6) . ?
C23 C22 1.382(6) . ?

loop_
_geom_torsion_atom_site_label_1
_geom_torsion_atom_site_label_2
_geom_torsion_atom_site_label_3
_geom_torsion_atom_site_label_4
_geom_torsion
_geom_torsion_site_symmetry_1
_geom_torsion_site_symmetry_2
_geom_torsion_site_symmetry_3
_geom_torsion_site_symmetry_4
_geom_torsion_publ_flag
N1 P2 S2 Ga1 47.91(14) . . . . ?
C19 P2 S2 Ga1 164.68(14) . . . . ?
C13 P2 S2 Ga1 -79.64(14) . . . . ?
C25 Ga1 S2 P2 -115.98(13) . . . . ?
Cl1 Ga1 S2 P2 119.92(6) . . . . ?
S1 Ga1 S2 P2 8.32(6) . . . . ?
N1 P1 S1 Ga1 55.34(15) . . . . ?
C1 P1 S1 Ga1 176.94(13) . . . . ?
C7 P1 S1 Ga1 -68.26(14) . . . . ?
C25 Ga1 S1 P1 71.03(14) . . . . ?
Cl1 Ga1 S1 P1 -161.08(6) . . . . ?
S2 Ga1 S1 P1 -51.14(5) . . . . ?
C1 P1 N1 P2 -122.0(3) . . . . ?
C7 P1 N1 P2 123.0(3) . . . . ?
S1 P1 N1 P2 -0.9(3) . . . . ?
C19 P2 N1 P1 179.3(2) . . . . ?
C13 P2 N1 P1 62.3(3) . . . . ?
S2 P2 N1 P1 -64.0(3) . . . . ?
N1 P1 C7 C12 14.6(4) . . . . ?
C1 P1 C7 C12 -101.8(3) . . . . ?
S1 P1 C7 C12 142.5(3) . . . . ?
N1 P1 C7 C8 -168.1(3) . . . . ?
C1 P1 C7 C8 75.5(3) . . . . ?
S1 P1 C7 C8 -40.1(3) . . . . ?
C5 C6 C1 C2 -0.5(6) . . . . ?
C5 C6 C1 P1 175.0(3) . . . . ?
N1 P1 C1 C6 179.2(3) . . . . ?
C7 P1 C1 C6 -64.1(3) . . . . ?
S1 P1 C1 C6 52.7(3) . . . . ?
N1 P1 C1 C2 -5.2(3) . . . . ?
C7 P1 C1 C2 111.4(3) . . . . ?
S1 P1 C1 C2 -131.7(3) . . . . ?
N1 P2 C19 C20 35.2(3) . . . . ?
C13 P2 C19 C20 154.9(3) . . . . ?
S2 P2 C19 C20 -88.3(3) . . . . ?
N1 P2 C19 C24 -146.1(3) . . . . ?
C13 P2 C19 C24 -26.4(4) . . . . ?
S2 P2 C19 C24 90.4(3) . . . . ?
C20 C19 C24 C23 -0.9(6) . . . . ?
P2 C19 C24 C23 -179.5(3) . . . . ?
N1 P2 C13 C18 -128.0(4) . . . . ?
C19 P2 C13 C18 116.2(4) . . . . ?
S2 P2 C13 C18 1.8(4) . . . . ?
N1 P2 C13 C14 48.2(4) . . . . ?
C19 P2 C13 C14 -67.6(4) . . . . ?
S2 P2 C13 C14 178.0(3) . . . . ?
C6 C1 C2 C3 0.6(6) . . . . ?
P1 C1 C2 C3 -175.0(3) . . . . ?
C14 C15 C16 C17 0.2(8) . . . . ?
C14 C13 C18 C17 -0.1(7) . . . . ?
P2 C13 C18 C17 176.1(4) . . . . ?
C12 C7 C8 C9 0.2(6) . . . . ?
P1 C7 C8 C9 -177.1(3) . . . . ?
C8 C7 C12 C11 0.1(6) . . . . ?
P1 C7 C12 C11 177.5(3) . . . . ?
C1 C2 C3 C4 0.1(6) . . . . ?
C5 C4 C3 C2 -1.0(6) . . . . ?
C3 C4 C5 C6 1.1(6) . . . . ?
C1 C6 C5 C4 -0.4(6) . . . . ?
C22 C21 C20 C19 0.0(6) . . . . ?
C24 C19 C20 C21 0.5(6) . . . . ?
P2 C19 C20 C21 179.2(3) . . . . ?
C9 C10 C11 C12 1.7(7) . . . . ?
C7 C12 C11 C10 -1.1(6) . . . . ?
C11 C10 C9 C8 -1.3(7) . . . . ?
C7 C8 C9 C10 0.4(6) . . . . ?
C19 C24 C23 C22 0.8(6) . . . . ?
C16 C15 C14 C13 0.9(8) . . . . ?
C18 C13 C14 C15 -0.9(7) . . . . ?
P2 C13 C14 C15 -177.3(4) . . . . ?
C20 C21 C22 C23 -0.2(6) . . . . ?
C24 C23 C22 C21 -0.2(6) . . . . ?
C15 C16 C17 C18 -1.2(8) . . . . ?
C13 C18 C17 C16 1.2(8) . . . . ?
